data_7114630
loop_
_publ_author_name
'Rong Cai'
'Dawei Wang'
'Yunfeng Chen'
'Wuming Yan'
'Natalie R. Geise'
'Sripadh Sharma'
'Huiyuan Li'
'Jeffrey L. Petersen'
'Minyong Li'
'Xiaodong Shi'

_publ_section_title
;
 Facile synthesis of fluorescent active triazapentalenes through
 gold-catalyzed triazole-alkyne cyclization
;
_journal_name_full Chem.Commun.
_journal_page_first 7303
_journal_paper_doi 10.1039/C4CC03175J
_journal_volume 50
_journal_year 2014
_chemical_formula_sum 'C40.5 H48 Au Cl F3 N5 O3 S'
_chemical_formula_weight 974.32
_chemical_name_systematic
;
?
;
_space_group_IT_number 2
_symmetry_cell_setting triclinic
_symmetry_space_group_name_Hall '-P 1'
_symmetry_space_group_name_H-M 'P -1'
_atom_sites_solution_hydrogens geom
_atom_sites_solution_primary direct
_atom_sites_solution_secondary difmap
_audit_creation_method SHELXL-97
_cell_angle_alpha 78.685(1)
_cell_angle_beta 89.654(1)
_cell_angle_gamma 71.448(1)
_cell_formula_units_Z 4
_cell_length_a 11.9536(7)
_cell_length_b 17.4706(11)
_cell_length_c 23.2795(15)
_cell_measurement_reflns_used 8469
_cell_measurement_temperature 293(2)
_cell_measurement_theta_max 27.59
_cell_measurement_theta_min 2.38
_cell_volume 4511.1(5)
_computing_structure_refinement 'SHELXL-97 (Sheldrick, 1997)'
_computing_structure_solution 'SHELXS-97 (Sheldrick, 1990)'
_diffrn_ambient_temperature 293(2)
_diffrn_measured_fraction_theta_full 0.945
_diffrn_measured_fraction_theta_max 0.945
_diffrn_radiation_monochromator graphite
_diffrn_radiation_source 'fine-focus sealed tube'
_diffrn_radiation_type MoK\a
_diffrn_radiation_wavelength 0.71073
_diffrn_reflns_av_R_equivalents 0.0397
_diffrn_reflns_av_sigmaI/netI 0.0745
_diffrn_reflns_limit_h_max 15
_diffrn_reflns_limit_h_min -14
_diffrn_reflns_limit_k_max 22
_diffrn_reflns_limit_k_min -22
_diffrn_reflns_limit_l_max 28
_diffrn_reflns_limit_l_min -30
_diffrn_reflns_number 31619
_diffrn_reflns_theta_full 27.66
_diffrn_reflns_theta_max 27.66
_diffrn_reflns_theta_min 1.96
_diffrn_standards_decay_% none
_exptl_absorpt_coefficient_mu 3.419
_exptl_absorpt_correction_type semi-empirical
_exptl_absorpt_process_details SADABS
_exptl_crystal_colour colorless
_exptl_crystal_density_diffrn 1.435
_exptl_crystal_density_method 'not measured'
_exptl_crystal_F_000 1956
_exptl_crystal_size_max 0.48
_exptl_crystal_size_mid 0.36
_exptl_crystal_size_min 0.20
_refine_diff_density_max 1.329
_refine_diff_density_min -0.711
_refine_diff_density_rms 0.107
_refine_ls_extinction_method none
_refine_ls_goodness_of_fit_ref 0.984
_refine_ls_hydrogen_treatment riding
_refine_ls_matrix_type full
_refine_ls_number_parameters 1043
_refine_ls_number_reflns 19936
_refine_ls_number_restraints 19
_refine_ls_restrained_S_all 0.984
_refine_ls_R_factor_all 0.0690
_refine_ls_R_factor_gt 0.0481
_refine_ls_shift/su_max 0.099
_refine_ls_shift/su_mean 0.004
_refine_ls_structure_factor_coef Fsqd
_refine_ls_weighting_details 'calc w=1/[\s^2^(Fo^2^)+(0.0776P)^2^+0.0P] where P=(Fo^2^+2Fc^2^)/3'
_refine_ls_weighting_scheme calc
_refine_ls_wR_factor_gt 0.1281
_refine_ls_wR_factor_ref 0.1435
_reflns_number_gt 14289
_reflns_number_total 19936
_reflns_threshold_expression >2sigma(I)
_cod_data_source_file c4cc03175j2.cif
_cod_data_source_block xs36ccd
_cod_original_sg_symbol_H-M P-1
_cod_original_formula_sum 'C40.50 H48 Au Cl F3 N5 O3 S'
_cod_database_code 7114630

loop_
_symmetry_equiv_pos_as_xyz
'x, y, z'
'-x, -y, -z'

loop_
_atom_site_label
_atom_site_type_symbol
_atom_site_fract_x
_atom_site_fract_y
_atom_site_fract_z
_atom_site_U_iso_or_equiv
_atom_site_adp_type
_atom_site_occupancy
_atom_site_symmetry_multiplicity
_atom_site_calc_flag
_atom_site_refinement_flags
_atom_site_disorder_assembly
_atom_site_disorder_group
Au1 Au 0.139781(19) 0.571051(11) 0.239346(9) 0.06581(8) Uani 1 1 d . . .
Au2 Au 0.675860(15) 0.081092(11) 0.274679(8) 0.05821(8) Uani 1 1 d . . .
S1 S 0.11767(14) 0.15810(10) 0.07051(8) 0.0846(4) Uani 1 1 d . . .
F1 F -0.0626(5) 0.1823(4) -0.0008(2) 0.161(2) Uani 1 1 d . . .
F2 F -0.0755(5) 0.1217(5) 0.0871(3) 0.190(3) Uani 1 1 d . . .
F3 F 0.0398(10) 0.0568(5) 0.0314(4) 0.239(5) Uani 1 1 d . . .
O1 O 0.1645(4) 0.0992(4) 0.1234(2) 0.1179(18) Uani 1 1 d . . .
O2 O 0.1921(5) 0.1519(5) 0.0236(3) 0.154(3) Uani 1 1 d . . .
O3 O 0.0563(8) 0.2407(4) 0.0771(4) 0.187(3) Uani 1 1 d . . .
N1 N -0.0442(4) 0.7038(2) 0.15691(18) 0.0668(11) Uani 1 1 d . . .
N2 N 0.0486(4) 0.6114(2) 0.10960(17) 0.0601(9) Uani 1 1 d . . .
N3 N 0.2653(5) 0.4868(3) 0.4149(2) 0.0886(15) Uani 1 1 d . . .
N4 N 0.3660(5) 0.4517(3) 0.3909(2) 0.0860(15) Uani 1 1 d . . .
N5 N 0.4585(5) 0.4144(3) 0.4306(2) 0.0943(17) Uani 1 1 d . . .
N6 N 0.6503(3) 0.2145(2) 0.34224(17) 0.0521(8) Uani 1 1 d . . .
N7 N 0.8146(3) 0.1195(2) 0.37040(17) 0.0517(8) Uani 1 1 d . . .
N8 N 0.4979(4) 0.0163(3) 0.1472(2) 0.0836(16) Uani 1 1 d . . .
N9 N 0.6043(4) -0.0423(3) 0.1470(2) 0.0761(13) Uani 1 1 d . . .
N10 N 0.6041(4) -0.0902(3) 0.1074(2) 0.0803(14) Uani 1 1 d . . .
C1 C 0.0443(4) 0.6307(3) 0.1630(2) 0.0619(11) Uani 1 1 d . . .
C2 C -0.0927(5) 0.7300(3) 0.0995(2) 0.0744(15) Uani 1 1 d . . .
H2 H -0.1533 0.7787 0.0844 0.089 Uiso 1 1 calc R . .
C3 C -0.0359(5) 0.6724(3) 0.0702(3) 0.0726(14) Uani 1 1 d . . .
H3 H -0.0499 0.6728 0.0309 0.087 Uiso 1 1 calc R . .
C4 C -0.0783(6) 0.7463(3) 0.2047(3) 0.0850(18) Uani 1 1 d . . .
C5 C -0.0128(9) 0.7984(4) 0.2149(4) 0.113(3) Uani 1 1 d . . .
C6 C -0.0478(10) 0.8320(5) 0.2653(4) 0.132(4) Uani 1 1 d . . .
H6 H -0.0105 0.8683 0.2734 0.158 Uiso 1 1 calc R . .
C7 C -0.1228(14) 0.8188(7) 0.3003(5) 0.170(7) Uani 1 1 d . . .
H7 H -0.1356 0.8411 0.3338 0.204 Uiso 1 1 calc R . .
C8 C -0.1867(11) 0.7693(6) 0.2869(4) 0.146(4) Uani 1 1 d . . .
H8 H -0.2459 0.7621 0.3114 0.176 Uiso 1 1 calc R . .
C9 C -0.1675(7) 0.7298(4) 0.2392(3) 0.106(2) Uani 1 1 d . . .
C10 C 0.0804(8) 0.8151(5) 0.1744(4) 0.109(2) Uani 1 1 d . . .
H10 H 0.0941 0.7774 0.1470 0.131 Uiso 1 1 calc R . .
C11 C 0.1961(11) 0.7981(9) 0.2080(6) 0.205(6) Uani 1 1 d . . .
H11A H 0.1809 0.8114 0.2460 0.307 Uiso 1 1 calc R . .
H11B H 0.2394 0.8313 0.1869 0.307 Uiso 1 1 calc R . .
H11C H 0.2416 0.7409 0.2125 0.307 Uiso 1 1 calc R . .
C12 C 0.0306(13) 0.9022(6) 0.1389(6) 0.193(5) Uani 1 1 d . . .
H12A H -0.0274 0.9044 0.1098 0.289 Uiso 1 1 calc R . .
H12B H 0.0933 0.9187 0.1200 0.289 Uiso 1 1 calc R . .
H12C H -0.0055 0.9388 0.1645 0.289 Uiso 1 1 calc R . .
C13 C -0.2330(9) 0.6740(6) 0.2251(5) 0.128(3) Uani 1 1 d . . .
H13 H -0.2052 0.6596 0.1877 0.153 Uiso 1 1 calc R . .
C14 C -0.3653(12) 0.7139(8) 0.2160(7) 0.213(6) Uani 1 1 d . . .
H14A H -0.3974 0.7261 0.2523 0.319 Uiso 1 1 calc R . .
H14B H -0.3994 0.6770 0.2029 0.319 Uiso 1 1 calc R . .
H14C H -0.3832 0.7641 0.1870 0.319 Uiso 1 1 calc R . .
C15 C -0.2023(12) 0.5963(8) 0.2684(7) 0.201(6) Uani 1 1 d . . .
H15A H -0.1187 0.5684 0.2696 0.301 Uiso 1 1 calc R . .
H15B H -0.2440 0.5620 0.2575 0.301 Uiso 1 1 calc R . .
H15C H -0.2242 0.6074 0.3064 0.301 Uiso 1 1 calc R . .
C16 C 0.1274(5) 0.5372(3) 0.0961(2) 0.0668(13) Uani 1 1 d . . .
C17 C 0.2384(6) 0.5385(4) 0.0752(3) 0.0819(16) Uani 1 1 d . . .
C18 C 0.3108(7) 0.4665(6) 0.0619(3) 0.117(3) Uani 1 1 d . . .
H18 H 0.3847 0.4646 0.0482 0.140 Uiso 1 1 calc R . .
C19 C 0.2773(10) 0.3976(6) 0.0683(4) 0.145(4) Uani 1 1 d . . .
H19 H 0.3281 0.3507 0.0576 0.174 Uiso 1 1 calc R . .
C20 C 0.1708(8) 0.3953(4) 0.0901(3) 0.106(2) Uani 1 1 d . . .
H20 H 0.1518 0.3468 0.0957 0.127 Uiso 1 1 calc R . .
C21 C 0.0903(6) 0.4680(4) 0.1040(3) 0.0806(17) Uani 1 1 d . . .
C22 C 0.2748(6) 0.6133(5) 0.0678(3) 0.105(2) Uani 1 1 d . . .
H22 H 0.2064 0.6592 0.0741 0.126 Uiso 1 1 calc R . .
C23 C 0.3728(11) 0.6029(9) 0.1117(6) 0.184(5) Uani 1 1 d . . .
H23A H 0.3721 0.5611 0.1452 0.277 Uiso 1 1 calc R . .
H23B H 0.3616 0.6541 0.1238 0.277 Uiso 1 1 calc R . .
H23C H 0.4473 0.5867 0.0941 0.277 Uiso 1 1 calc R . .
C24 C 0.3121(12) 0.6360(7) 0.0031(5) 0.170(4) Uani 1 1 d . . .
H24A H 0.2664 0.6202 -0.0234 0.255 Uiso 1 1 calc R . .
H24B H 0.3946 0.6071 0.0009 0.255 Uiso 1 1 calc R . .
H24C H 0.2981 0.6943 -0.0076 0.255 Uiso 1 1 calc R . .
C25 C -0.0281(6) 0.4674(4) 0.1270(3) 0.0874(18) Uani 1 1 d . . .
H25 H -0.0674 0.5217 0.1361 0.105 Uiso 1 1 calc R . .
C26 C -0.0164(9) 0.4025(6) 0.1843(4) 0.149(4) Uani 1 1 d . . .
H26A H 0.0151 0.3481 0.1761 0.223 Uiso 1 1 calc R . .
H26B H -0.0929 0.4094 0.1998 0.223 Uiso 1 1 calc R . .
H26C H 0.0357 0.4095 0.2125 0.223 Uiso 1 1 calc R . .
C27 C -0.1085(9) 0.4544(7) 0.0823(4) 0.138(3) Uani 1 1 d . . .
H27A H -0.1086 0.4900 0.0452 0.208 Uiso 1 1 calc R . .
H27B H -0.1873 0.4671 0.0955 0.208 Uiso 1 1 calc R . .
H27C H -0.0804 0.3980 0.0781 0.208 Uiso 1 1 calc R . .
C28 C 0.2273(5) 0.5207(3) 0.3177(2) 0.0728(14) Uani 1 1 d . . .
C29 C 0.3454(6) 0.4700(3) 0.3323(2) 0.0834(17) Uani 1 1 d . . .
H29 H 0.4007 0.4519 0.3055 0.100 Uiso 1 1 calc R . .
C30 C 0.1795(6) 0.5290(3) 0.3723(3) 0.0817(16) Uani 1 1 d . . .
C31 C 0.0575(7) 0.5743(5) 0.3876(3) 0.112(2) Uani 1 1 d . . .
H31A H 0.0156 0.5358 0.3998 0.168 Uiso 1 1 calc R . .
H31B H 0.0160 0.6143 0.3537 0.168 Uiso 1 1 calc R . .
H31C H 0.0627 0.6018 0.4188 0.168 Uiso 1 1 calc R . .
C32 C 0.2891(8) 0.4682(5) 0.4793(3) 0.102(2) Uani 1 1 d . . .
H32A H 0.2451 0.4339 0.4994 0.122 Uiso 1 1 calc R . .
H32B H 0.2725 0.5179 0.4950 0.122 Uiso 1 1 calc R . .
C33 C 0.4180(7) 0.4226(4) 0.4818(3) 0.0903(19) Uani 1 1 d . . .
C34 C 0.4946(9) 0.3934(4) 0.5363(3) 0.109(3) Uani 1 1 d . . .
C35 C 0.4447(9) 0.4083(5) 0.5884(3) 0.124(3) Uani 1 1 d . . .
H35 H 0.3642 0.4350 0.5901 0.149 Uiso 1 1 calc R . .
C36 C 0.5222(14) 0.3806(8) 0.6387(4) 0.155(4) Uani 1 1 d . . .
H36 H 0.4910 0.3899 0.6743 0.186 Uiso 1 1 calc R . .
C37 C 0.6406(15) 0.3410(7) 0.6386(5) 0.160(6) Uani 1 1 d . . .
H37 H 0.6881 0.3235 0.6732 0.192 Uiso 1 1 calc R . .
C38 C 0.6865(10) 0.3280(5) 0.5881(5) 0.139(4) Uani 1 1 d . . .
H38 H 0.7672 0.3010 0.5882 0.166 Uiso 1 1 calc R . .
C39 C 0.6180(8) 0.3535(4) 0.5334(4) 0.121(3) Uani 1 1 d . . .
H39 H 0.6519 0.3446 0.4983 0.145 Uiso 1 1 calc R . .
C40 C -0.0018(9) 0.1324(7) 0.0457(5) 0.131(3) Uani 1 1 d . . .
C41 C 0.7182(3) 0.1401(3) 0.3335(2) 0.0509(9) Uani 1 1 d . . .
C42 C 0.8058(4) 0.1811(3) 0.4022(2) 0.0608(12) Uani 1 1 d . . .
H42 H 0.8607 0.1807 0.4305 0.073 Uiso 1 1 calc R . .
C43 C 0.7037(4) 0.2402(3) 0.3842(2) 0.0583(11) Uani 1 1 d . . .
H43 H 0.6737 0.2894 0.3972 0.070 Uiso 1 1 calc R . .
C44 C 0.9114(4) 0.0440(3) 0.3759(2) 0.0541(10) Uani 1 1 d . . .
C45 C 0.9091(5) -0.0245(3) 0.4168(3) 0.0646(12) Uani 1 1 d . . .
C46 C 1.0046(5) -0.0971(3) 0.4213(3) 0.0857(18) Uani 1 1 d . . .
H46 H 1.0065 -0.1444 0.4484 0.103 Uiso 1 1 calc R . .
C47 C 1.0977(6) -0.0975(4) 0.3842(4) 0.098(2) Uani 1 1 d . . .
H47 H 1.1614 -0.1457 0.3869 0.118 Uiso 1 1 calc R . .
C48 C 1.0974(5) -0.0302(4) 0.3450(3) 0.0846(17) Uani 1 1 d . . .
H48 H 1.1606 -0.0330 0.3211 0.102 Uiso 1 1 calc R . .
C49 C 1.0053(4) 0.0436(3) 0.3390(2) 0.0678(13) Uani 1 1 d . . .
C50 C 0.8044(5) -0.0229(4) 0.4551(3) 0.0733(14) Uani 1 1 d . . .
H50 H 0.7521 0.0344 0.4491 0.088 Uiso 1 1 calc R . .
C51 C 0.8427(8) -0.0522(6) 0.5204(3) 0.118(3) Uani 1 1 d . . .
H51A H 0.7751 -0.0536 0.5425 0.177 Uiso 1 1 calc R . .
H51B H 0.8773 -0.0149 0.5327 0.177 Uiso 1 1 calc R . .
H51C H 0.8999 -0.1065 0.5270 0.177 Uiso 1 1 calc R . .
C52 C 0.7341(7) -0.0739(5) 0.4365(4) 0.107(2) Uani 1 1 d . . .
H52A H 0.7831 -0.1306 0.4424 0.161 Uiso 1 1 calc R . .
H52B H 0.7083 -0.0537 0.3958 0.161 Uiso 1 1 calc R . .
H52C H 0.6665 -0.0696 0.4597 0.161 Uiso 1 1 calc R . .
C53 C 1.0043(5) 0.1196(4) 0.2932(3) 0.0820(16) Uani 1 1 d . . .
H53 H 0.9427 0.1667 0.3031 0.098 Uiso 1 1 calc R . .
C54 C 1.1199(7) 0.1380(6) 0.2952(5) 0.134(3) Uani 1 1 d . . .
H54A H 1.1795 0.0990 0.2782 0.201 Uiso 1 1 calc R . .
H54B H 1.1443 0.1338 0.3353 0.201 Uiso 1 1 calc R . .
H54C H 1.1091 0.1928 0.2735 0.201 Uiso 1 1 calc R . .
C55 C 0.9723(8) 0.1141(6) 0.2337(3) 0.129(3) Uani 1 1 d . . .
H55A H 1.0336 0.0711 0.2211 0.193 Uiso 1 1 calc R . .
H55B H 0.9629 0.1657 0.2073 0.193 Uiso 1 1 calc R . .
H55C H 0.8994 0.1020 0.2337 0.193 Uiso 1 1 calc R . .
C56 C 0.5348(4) 0.2600(3) 0.3108(2) 0.0599(11) Uani 1 1 d . . .
C57 C 0.4358(4) 0.2478(3) 0.3372(3) 0.0733(15) Uani 1 1 d . . .
C58 C 0.3294(5) 0.2867(4) 0.3043(4) 0.089(2) Uani 1 1 d . . .
H58 H 0.2604 0.2796 0.3195 0.106 Uiso 1 1 calc R . .
C59 C 0.3238(6) 0.3353(4) 0.2502(4) 0.101(2) Uani 1 1 d . . .
H59 H 0.2508 0.3619 0.2297 0.121 Uiso 1 1 calc R . .
C60 C 0.4225(6) 0.3458(4) 0.2255(3) 0.091(2) Uani 1 1 d . . .
H60 H 0.4162 0.3777 0.1878 0.109 Uiso 1 1 calc R . .
C61 C 0.5330(5) 0.3096(3) 0.2555(3) 0.0700(14) Uani 1 1 d . . .
C62 C 0.4413(5) 0.1941(4) 0.3960(3) 0.0905(18) Uani 1 1 d . . .
H62 H 0.5205 0.1821 0.4141 0.109 Uiso 1 1 calc R . .
C63 C 0.3557(11) 0.2357(6) 0.4359(5) 0.167(5) Uani 1 1 d . . .
H63A H 0.2766 0.2444 0.4215 0.250 Uiso 1 1 calc R . .
H63B H 0.3652 0.2878 0.4373 0.250 Uiso 1 1 calc R . .
H63C H 0.3700 0.2016 0.4746 0.250 Uiso 1 1 calc R . .
C64 C 0.4281(9) 0.1113(5) 0.3914(5) 0.137(3) Uani 1 1 d . . .
H64A H 0.3541 0.1206 0.3708 0.205 Uiso 1 1 calc R . .
H64B H 0.4301 0.0790 0.4301 0.205 Uiso 1 1 calc R . .
H64C H 0.4918 0.0823 0.3705 0.205 Uiso 1 1 calc R . .
C65 C 0.6419(6) 0.3231(4) 0.2293(3) 0.0908(19) Uani 1 1 d . . .
H65 H 0.7096 0.2865 0.2555 0.109 Uiso 1 1 calc R . .
C66 C 0.6619(10) 0.3012(7) 0.1697(4) 0.146(4) Uani 1 1 d . . .
H66A H 0.6669 0.2447 0.1725 0.219 Uiso 1 1 calc R . .
H66B H 0.7343 0.3089 0.1560 0.219 Uiso 1 1 calc R . .
H66C H 0.5972 0.3362 0.1426 0.219 Uiso 1 1 calc R . .
C67 C 0.6399(8) 0.4122(5) 0.2273(5) 0.138(3) Uani 1 1 d . . .
H67A H 0.6027 0.4307 0.2610 0.207 Uiso 1 1 calc R . .
H67B H 0.5963 0.4475 0.1923 0.207 Uiso 1 1 calc R . .
H67C H 0.7194 0.4138 0.2275 0.207 Uiso 1 1 calc R . .
C68 C 0.6196(5) 0.0311(3) 0.2136(2) 0.0686(13) Uani 1 1 d . . .
C69 C 0.6791(5) -0.0344(3) 0.1868(3) 0.0785(16) Uani 1 1 d . . .
H69 H 0.7577 -0.0671 0.1952 0.094 Uiso 1 1 calc R . .
C70 C 0.5078(5) 0.0618(4) 0.1868(3) 0.0812(17) Uani 1 1 d . . .
C71 C 0.4024(6) 0.1350(5) 0.1927(4) 0.142(4) Uani 1 1 d . . .
H71A H 0.4292 0.1766 0.2040 0.214 Uiso 1 1 calc R . .
H71B H 0.3538 0.1178 0.2222 0.214 Uiso 1 1 calc R . .
H71C H 0.3572 0.1572 0.1559 0.214 Uiso 1 1 calc R . .
C72 C 0.4195(5) 0.0076(4) 0.1050(3) 0.095(2) Uani 1 1 d . . .
H72A H 0.3911 0.0568 0.0743 0.114 Uiso 1 1 calc R . .
H72B H 0.3527 -0.0055 0.1230 0.114 Uiso 1 1 calc R . .
C73 C 0.5010(5) -0.0641(3) 0.0822(3) 0.0752(15) Uani 1 1 d . . .
C74 C 0.4624(6) -0.0971(4) 0.0356(3) 0.0805(16) Uani 1 1 d . . .
C75 C 0.5389(8) -0.1633(5) 0.0175(5) 0.156(5) Uani 1 1 d . . .
H75 H 0.6149 -0.1890 0.0350 0.187 Uiso 1 1 calc R . .
C76 C 0.4986(12) -0.1917(7) -0.0292(6) 0.182(6) Uani 1 1 d . . .
H76 H 0.5490 -0.2366 -0.0424 0.219 Uiso 1 1 calc R . .
C77 C 0.3906(10) -0.1551(7) -0.0541(4) 0.136(3) Uani 1 1 d . . .
H77 H 0.3657 -0.1755 -0.0839 0.163 Uiso 1 1 calc R . .
C78 C 0.3188(9) -0.0914(6) -0.0376(4) 0.126(3) Uani 1 1 d . . .
H78 H 0.2444 -0.0651 -0.0567 0.152 Uiso 1 1 calc R . .
C79 C 0.3531(6) -0.0624(5) 0.0085(3) 0.097(2) Uani 1 1 d . . .
H79 H 0.2996 -0.0181 0.0211 0.117 Uiso 1 1 calc R . .
C81 C 0.4895(14) 0.9069(8) 0.3297(6) 0.189(6) Uani 1 1 d D . .
H81A H 0.4729 0.9651 0.3290 0.226 Uiso 1 1 calc R . .
H81B H 0.5727 0.8838 0.3233 0.226 Uiso 1 1 calc R . .
Cl1 Cl 0.4062(5) 0.8963(4) 0.2724(3) 0.294(3) Uani 1 1 d D . .
Cl2 Cl 0.4612(8) 0.8583(6) 0.3993(6) 0.447(7) Uani 1 1 d D . .
S2 S 0.0530(8) 0.6423(5) 0.5514(4) 0.148(3) Uani 0.746(11) 1 d PD A 1
C80 C 0.0358(10) 0.6487(7) 0.6243(5) 0.120(5) Uani 0.746(11) 1 d PD A 1
O4 O -0.0638(12) 0.6497(15) 0.5298(8) 0.262(10) Uani 0.746(11) 1 d PD A 1
O5 O 0.1207(14) 0.5568(6) 0.5576(7) 0.261(10) Uani 0.746(11) 1 d PD A 1
O6 O 0.1105(15) 0.6999(9) 0.5284(5) 0.193(6) Uani 0.746(11) 1 d PD A 1
F4 F 0.1375(12) 0.6251(11) 0.6564(6) 0.231(7) Uani 0.746(11) 1 d PD A 1
F5 F -0.0303(12) 0.7255(6) 0.6291(5) 0.227(6) Uani 0.746(11) 1 d PD A 1
F6 F -0.0176(13) 0.6011(8) 0.6569(5) 0.153(4) Uani 0.746(11) 1 d PD A 1
S2' S 0.0454(12) 0.6587(8) 0.5517(7) 0.083(4) Uani 0.254(11) 1 d PD A 2
C80' C 0.052(3) 0.6214(16) 0.6277(11) 0.15(3) Uani 0.254(11) 1 d PD A 2
O4' O -0.012(2) 0.6114(16) 0.5293(18) 0.141(12) Uiso 0.254(11) 1 d PD A 2
O5' O 0.1675(13) 0.6395(18) 0.5454(15) 0.135(10) Uiso 0.254(11) 1 d PD A 2
O6' O -0.0195(19) 0.7422(9) 0.5491(12) 0.133(9) Uiso 0.254(11) 1 d PD A 2
F4' F 0.097(2) 0.6681(13) 0.6542(11) 0.103(7) Uiso 0.254(11) 1 d PD A 2
F5' F -0.055(3) 0.611(3) 0.6339(17) 0.158(15) Uiso 0.254(11) 1 d PD A 2
F6' F 0.130(3) 0.5453(18) 0.6336(15) 0.191(13) Uiso 0.254(11) 1 d PD A 2

loop_
_atom_site_aniso_label
_atom_site_aniso_U_11
_atom_site_aniso_U_22
_atom_site_aniso_U_33
_atom_site_aniso_U_23
_atom_site_aniso_U_13
_atom_site_aniso_U_12
Au1 0.08381(14) 0.05625(11) 0.05056(12) -0.01132(8) -0.00766(9) -0.01280(9)
Au2 0.05456(11) 0.06375(12) 0.05678(12) -0.02034(9) -0.00617(8) -0.01484(7)
S1 0.0708(8) 0.0937(10) 0.0845(10) -0.0086(8) -0.0054(8) -0.0256(7)
F1 0.143(4) 0.205(5) 0.130(4) 0.049(4) -0.061(3) -0.096(4)
F2 0.135(4) 0.309(9) 0.149(5) 0.022(6) -0.020(4) -0.144(5)
F3 0.354(12) 0.152(6) 0.236(9) -0.026(6) -0.079(9) -0.123(7)
O1 0.081(3) 0.161(5) 0.076(3) 0.008(3) -0.006(2) -0.009(3)
O2 0.088(3) 0.216(7) 0.102(4) 0.036(4) 0.008(3) -0.013(4)
O3 0.219(8) 0.105(4) 0.235(9) -0.046(5) -0.066(7) -0.041(5)
N1 0.084(3) 0.052(2) 0.054(2) -0.0091(18) -0.007(2) -0.0085(18)
N2 0.072(2) 0.059(2) 0.048(2) -0.0093(17) -0.0028(18) -0.0189(17)
N3 0.119(4) 0.080(3) 0.052(3) -0.008(2) -0.011(3) -0.015(3)
N4 0.102(4) 0.071(3) 0.060(3) -0.013(2) -0.016(3) 0.006(2)
N5 0.125(4) 0.069(3) 0.072(3) -0.011(3) -0.029(3) -0.011(3)
N6 0.0488(18) 0.0544(19) 0.053(2) -0.0135(16) -0.0019(16) -0.0147(14)
N7 0.0465(18) 0.059(2) 0.052(2) -0.0146(17) -0.0001(16) -0.0180(14)
N8 0.062(2) 0.093(3) 0.097(4) -0.054(3) -0.016(2) -0.005(2)
N9 0.066(2) 0.071(3) 0.086(3) -0.036(2) -0.015(2) -0.003(2)
N10 0.080(3) 0.073(3) 0.090(3) -0.043(3) -0.014(3) -0.012(2)
C1 0.075(3) 0.056(2) 0.051(3) -0.011(2) -0.002(2) -0.017(2)
C2 0.082(3) 0.064(3) 0.063(3) -0.008(2) -0.018(3) -0.008(2)
C3 0.083(3) 0.074(3) 0.053(3) -0.012(2) -0.011(3) -0.014(3)
C4 0.109(4) 0.066(3) 0.060(3) -0.020(3) -0.011(3) 0.003(3)
C5 0.175(8) 0.049(3) 0.090(5) -0.021(3) -0.054(5) 0.003(4)
C6 0.172(9) 0.091(5) 0.106(7) -0.052(5) -0.052(6) 0.014(5)
C7 0.224(14) 0.135(9) 0.095(7) -0.070(7) -0.027(8) 0.046(9)
C8 0.177(10) 0.130(7) 0.078(5) -0.020(5) 0.027(6) 0.025(7)
C9 0.129(6) 0.090(4) 0.077(4) -0.020(4) 0.031(4) -0.005(4)
C10 0.128(6) 0.083(4) 0.120(7) -0.017(4) -0.026(5) -0.042(4)
C11 0.158(10) 0.239(14) 0.209(14) 0.007(11) -0.092(10) -0.082(10)
C12 0.245(14) 0.102(7) 0.202(13) 0.028(7) -0.025(11) -0.050(8)
C13 0.140(7) 0.122(6) 0.134(8) -0.038(6) 0.061(6) -0.056(6)
C14 0.174(12) 0.191(12) 0.218(15) -0.011(11) -0.036(11) -0.001(10)
C15 0.187(12) 0.148(10) 0.243(17) -0.001(11) 0.000(11) -0.045(8)
C16 0.079(3) 0.065(3) 0.048(3) -0.014(2) -0.003(2) -0.011(2)
C17 0.085(4) 0.092(4) 0.057(3) -0.006(3) 0.005(3) -0.018(3)
C18 0.090(5) 0.126(6) 0.092(5) -0.015(5) 0.013(4) 0.019(4)
C19 0.151(8) 0.116(7) 0.109(6) -0.038(6) 0.010(6) 0.046(6)
C20 0.135(6) 0.069(4) 0.092(5) -0.026(3) -0.005(5) 0.002(4)
C21 0.093(4) 0.073(3) 0.070(4) -0.024(3) -0.005(3) -0.014(3)
C22 0.080(4) 0.145(7) 0.086(5) -0.008(4) 0.008(4) -0.040(4)
C23 0.161(10) 0.231(13) 0.183(12) -0.019(11) -0.027(9) -0.107(10)
C24 0.193(11) 0.193(11) 0.129(8) 0.011(8) 0.030(8) -0.096(9)
C25 0.095(4) 0.079(4) 0.094(5) -0.022(3) -0.001(4) -0.033(3)
C26 0.133(7) 0.177(9) 0.110(7) 0.032(6) -0.015(6) -0.051(6)
C27 0.134(7) 0.174(9) 0.114(7) -0.019(6) -0.034(6) -0.065(6)
C28 0.106(4) 0.059(3) 0.048(3) -0.013(2) -0.008(3) -0.018(3)
C29 0.100(4) 0.077(3) 0.055(3) -0.015(3) -0.013(3) -0.002(3)
C30 0.107(4) 0.063(3) 0.062(3) -0.011(3) -0.012(3) -0.011(3)
C31 0.126(6) 0.118(5) 0.078(5) -0.025(4) -0.002(4) -0.015(4)
C32 0.157(7) 0.087(4) 0.052(3) -0.004(3) -0.015(4) -0.032(4)
C33 0.126(5) 0.063(3) 0.068(4) 0.001(3) -0.027(4) -0.020(3)
C34 0.173(8) 0.073(4) 0.073(4) 0.007(3) -0.042(5) -0.040(4)
C35 0.176(8) 0.131(6) 0.064(4) -0.003(4) -0.023(5) -0.058(6)
C36 0.239(13) 0.178(10) 0.066(5) 0.011(6) -0.037(7) -0.114(10)
C37 0.251(15) 0.139(8) 0.090(7) 0.037(6) -0.085(9) -0.099(9)
C38 0.183(9) 0.079(5) 0.136(8) 0.002(5) -0.082(8) -0.031(5)
C39 0.153(7) 0.075(4) 0.112(6) -0.003(4) -0.062(5) -0.016(4)
C40 0.135(7) 0.139(8) 0.119(7) 0.036(6) -0.034(6) -0.079(6)
C41 0.045(2) 0.057(2) 0.052(2) -0.0119(19) 0.0004(18) -0.0165(16)
C42 0.061(3) 0.071(3) 0.058(3) -0.022(2) -0.001(2) -0.025(2)
C43 0.057(2) 0.057(2) 0.065(3) -0.021(2) 0.001(2) -0.0198(19)
C44 0.047(2) 0.059(2) 0.056(3) -0.017(2) -0.0052(19) -0.0150(17)
C45 0.066(3) 0.062(3) 0.067(3) -0.014(2) -0.008(2) -0.022(2)
C46 0.080(4) 0.061(3) 0.106(5) -0.009(3) -0.018(4) -0.013(3)
C47 0.078(4) 0.075(4) 0.135(6) -0.045(4) -0.005(4) -0.003(3)
C48 0.060(3) 0.090(4) 0.102(5) -0.038(4) 0.012(3) -0.011(3)
C49 0.056(3) 0.081(3) 0.066(3) -0.023(3) -0.001(2) -0.018(2)
C50 0.081(4) 0.078(3) 0.066(3) -0.005(3) 0.002(3) -0.039(3)
C51 0.142(7) 0.166(8) 0.065(4) -0.005(5) -0.012(4) -0.087(6)
C52 0.108(5) 0.129(6) 0.107(6) -0.024(5) 0.003(4) -0.070(5)
C53 0.065(3) 0.098(4) 0.083(4) -0.020(3) 0.025(3) -0.027(3)
C54 0.111(6) 0.165(8) 0.147(8) -0.023(6) 0.020(6) -0.079(6)
C55 0.141(7) 0.190(9) 0.076(5) -0.019(5) 0.027(5) -0.088(7)
C56 0.043(2) 0.060(2) 0.074(3) -0.019(2) -0.006(2) -0.0095(18)
C57 0.055(3) 0.069(3) 0.099(4) -0.026(3) 0.003(3) -0.019(2)
C58 0.052(3) 0.092(4) 0.122(6) -0.032(4) -0.002(3) -0.019(3)
C59 0.060(3) 0.091(4) 0.139(7) -0.036(5) -0.032(4) 0.000(3)
C60 0.081(4) 0.090(4) 0.083(4) -0.017(3) -0.026(3) -0.001(3)
C61 0.069(3) 0.065(3) 0.063(3) -0.010(2) -0.012(3) -0.007(2)
C62 0.071(3) 0.103(4) 0.104(5) -0.019(4) 0.021(3) -0.039(3)
C63 0.243(13) 0.147(8) 0.141(9) -0.048(7) 0.107(9) -0.096(8)
C64 0.165(8) 0.095(5) 0.146(8) -0.005(5) 0.046(7) -0.049(5)
C65 0.089(4) 0.101(4) 0.068(4) -0.003(3) 0.012(3) -0.019(3)
C66 0.157(9) 0.205(10) 0.075(5) -0.033(6) 0.033(5) -0.055(7)
C67 0.115(6) 0.121(6) 0.186(10) -0.030(7) 0.031(7) -0.049(5)
C68 0.068(3) 0.083(3) 0.060(3) -0.031(3) -0.005(2) -0.022(2)
C69 0.065(3) 0.078(3) 0.084(4) -0.035(3) -0.023(3) 0.000(2)
C70 0.067(3) 0.099(4) 0.083(4) -0.055(3) -0.006(3) -0.013(3)
C71 0.080(4) 0.176(7) 0.173(8) -0.133(7) -0.031(5) 0.014(4)
C72 0.074(3) 0.115(5) 0.102(5) -0.066(4) -0.016(3) -0.014(3)
C73 0.080(4) 0.072(3) 0.079(4) -0.037(3) -0.002(3) -0.020(3)
C74 0.093(4) 0.082(3) 0.080(4) -0.036(3) -0.003(3) -0.035(3)
C75 0.144(7) 0.136(7) 0.192(10) -0.122(7) -0.040(7) 0.003(5)
C76 0.186(11) 0.173(10) 0.203(12) -0.149(10) -0.021(9) -0.011(8)
C77 0.168(9) 0.155(8) 0.118(7) -0.076(7) -0.012(7) -0.070(7)
C78 0.153(8) 0.159(8) 0.103(6) -0.048(6) -0.014(6) -0.087(7)
C79 0.096(4) 0.120(5) 0.093(5) -0.049(4) -0.012(4) -0.040(4)
C81 0.244(16) 0.134(9) 0.200(15) -0.032(9) -0.027(13) -0.078(10)
Cl1 0.218(5) 0.364(7) 0.392(9) -0.218(7) 0.127(5) -0.138(5)
Cl2 0.410(11) 0.358(10) 0.598(18) 0.053(10) -0.229(12) -0.244(9)
S2 0.184(6) 0.173(6) 0.111(5) -0.069(4) 0.053(4) -0.069(5)
C80 0.140(12) 0.130(10) 0.113(11) -0.044(8) 0.003(9) -0.063(9)
O4 0.189(14) 0.45(3) 0.193(14) -0.174(18) 0.004(12) -0.104(17)
O5 0.320(19) 0.170(10) 0.295(19) -0.117(11) 0.186(16) -0.043(11)
O6 0.282(16) 0.216(13) 0.114(7) 0.006(8) 0.037(8) -0.152(13)
F4 0.193(12) 0.299(18) 0.187(10) 0.055(11) -0.095(9) -0.121(11)
F5 0.338(16) 0.150(7) 0.227(11) -0.107(8) 0.120(11) -0.086(8)
F6 0.211(10) 0.198(9) 0.113(7) -0.057(7) 0.070(7) -0.137(9)
S2' 0.099(7) 0.080(5) 0.082(8) -0.021(4) -0.008(6) -0.041(4)
C80' 0.08(2) 0.08(2) 0.26(7) 0.02(3) 0.04(3) -0.042(16)

loop_
_atom_type_symbol
_atom_type_description
_atom_type_scat_dispersion_real
_atom_type_scat_dispersion_imag
_atom_type_scat_source
C C 0.0033 0.0016 'International Tables Vol C Tables 4.2.6.8 and 6.1.1.4'
H H 0.0000 0.0000 'International Tables Vol C Tables 4.2.6.8 and 6.1.1.4'
N N 0.0061 0.0033 'International Tables Vol C Tables 4.2.6.8 and 6.1.1.4'
O O 0.0106 0.0060 'International Tables Vol C Tables 4.2.6.8 and 6.1.1.4'
F F 0.0171 0.0103 'International Tables Vol C Tables 4.2.6.8 and 6.1.1.4'
S S 0.1246 0.1234 'International Tables Vol C Tables 4.2.6.8 and 6.1.1.4'
Au Au -2.0133 8.8022 'International Tables Vol C Tables 4.2.6.8 and 6.1.1.4'
Cl Cl 0.1484 0.1585 'International Tables Vol C Tables 4.2.6.8 and 6.1.1.4'

loop_
_geom_angle_atom_site_label_1
_geom_angle_atom_site_label_2
_geom_angle_atom_site_label_3
_geom_angle
C28 Au1 C1 175.05(18)
C41 Au2 C68 174.67(19)
O2 S1 O1 115.0(3)
O2 S1 O3 115.0(5)
O1 S1 O3 116.1(5)
O2 S1 C40 103.0(5)
O1 S1 C40 105.4(4)
O3 S1 C40 99.4(5)
C1 N1 C2 110.4(4)
C1 N1 C4 122.7(4)
C2 N1 C4 126.8(4)
C1 N2 C3 110.7(4)
C1 N2 C16 124.2(4)
C3 N2 C16 125.1(4)
N4 N3 C30 109.9(5)
N4 N3 C32 108.0(6)
C30 N3 C32 142.1(6)
N3 N4 C29 108.2(5)
N3 N4 N5 113.2(5)
C29 N4 N5 138.4(6)
C33 N5 N4 106.7(6)
C41 N6 C43 111.2(4)
C41 N6 C56 122.8(4)
C43 N6 C56 126.0(3)
C41 N7 C42 110.7(3)
C41 N7 C44 123.7(3)
C42 N7 C44 125.5(4)
N9 N8 C70 107.8(4)
N9 N8 C72 108.1(4)
C70 N8 C72 144.1(4)
C69 N9 N8 108.4(4)
C69 N9 N10 139.4(4)
N8 N9 N10 112.2(4)
C73 N10 N9 107.2(4)
N2 C1 N1 104.8(4)
N2 C1 Au1 131.7(3)
N1 C1 Au1 123.5(3)
C3 C2 N1 107.0(4)
C2 C3 N2 107.1(5)
C9 C4 C5 125.3(7)
C9 C4 N1 117.9(6)
C5 C4 N1 116.7(7)
C6 C5 C4 111.8(10)
C6 C5 C10 126.1(9)
C4 C5 C10 122.1(6)
C7 C6 C5 128.0(12)
C6 C7 C8 117.5(9)
C7 C8 C9 124.4(11)
C4 C9 C8 112.9(9)
C4 C9 C13 122.0(6)
C8 C9 C13 125.2(9)
C11 C10 C12 113.8(9)
C11 C10 C5 111.4(9)
C12 C10 C5 108.1(8)
C15 C13 C14 111.0(10)
C15 C13 C9 111.8(11)
C14 C13 C9 114.5(9)
C21 C16 C17 123.9(5)
C21 C16 N2 118.2(5)
C17 C16 N2 117.9(5)
C18 C17 C16 116.2(7)
C18 C17 C22 121.6(7)
C16 C17 C22 122.2(5)
C19 C18 C17 121.7(8)
C18 C19 C20 122.3(7)
C19 C20 C21 119.1(8)
C16 C21 C20 116.7(7)
C16 C21 C25 123.2(5)
C20 C21 C25 120.2(7)
C17 C22 C23 111.7(8)
C17 C22 C24 110.2(7)
C23 C22 C24 110.8(8)
C21 C25 C27 113.0(7)
C21 C25 C26 112.8(6)
C27 C25 C26 109.0(7)
C30 C28 C29 104.0(5)
C30 C28 Au1 125.6(4)
C29 C28 Au1 130.4(4)
N4 C29 C28 109.5(5)
N3 C30 C28 108.4(5)
N3 C30 C31 120.6(6)
C28 C30 C31 131.0(6)
N3 C32 C33 98.6(6)
N5 C33 C34 122.7(7)
N5 C33 C32 113.4(5)
C34 C33 C32 123.8(7)
C35 C34 C39 122.0(7)
C35 C34 C33 118.7(8)
C39 C34 C33 119.2(8)
C34 C35 C36 116.2(10)
C37 C36 C35 124.1(11)
C38 C37 C36 118.6(10)
C37 C38 C39 123.3(11)
C34 C39 C38 115.8(9)
F1 C40 F2 109.0(8)
F1 C40 F3 106.0(10)
F2 C40 F3 102.9(8)
F1 C40 S1 115.6(6)
F2 C40 S1 113.4(8)
F3 C40 S1 109.1(8)
N6 C41 N7 104.5(4)
N6 C41 Au2 124.3(3)
N7 C41 Au2 131.2(3)
C43 C42 N7 106.6(4)
C42 C43 N6 107.0(4)
C45 C44 C49 123.0(4)
C45 C44 N7 119.2(4)
C49 C44 N7 117.7(4)
C44 C45 C46 118.0(5)
C44 C45 C50 121.8(5)
C46 C45 C50 120.2(6)
C45 C46 C47 118.8(6)
C48 C47 C46 121.8(5)
C47 C48 C49 121.8(6)
C48 C49 C44 116.6(5)
C48 C49 C53 121.5(5)
C44 C49 C53 121.9(4)
C52 C50 C45 110.9(5)
C52 C50 C51 110.3(6)
C45 C50 C51 112.3(5)
C55 C53 C54 111.2(6)
C55 C53 C49 112.4(6)
C54 C53 C49 112.3(6)
C57 C56 C61 124.8(5)
C57 C56 N6 117.3(5)
C61 C56 N6 117.8(4)
C58 C57 C56 115.7(6)
C58 C57 C62 121.0(6)
C56 C57 C62 123.3(5)
C59 C58 C57 121.3(6)
C60 C59 C58 121.5(6)
C59 C60 C61 121.0(7)
C60 C61 C56 115.5(6)
C60 C61 C65 121.4(6)
C56 C61 C65 123.1(5)
C63 C62 C57 112.8(6)
C63 C62 C64 111.5(7)
C57 C62 C64 111.8(7)
C61 C65 C66 113.4(7)
C61 C65 C67 110.7(6)
C66 C65 C67 111.1(8)
C70 C68 C69 104.8(4)
C70 C68 Au2 123.7(4)
C69 C68 Au2 131.4(4)
N9 C69 C68 109.2(4)
N8 C70 C68 109.8(4)
N8 C70 C71 118.2(5)
C68 C70 C71 131.9(5)
N8 C72 C73 100.2(5)
N10 C73 C74 125.4(5)
N10 C73 C72 112.4(5)
C74 C73 C72 122.1(5)
C79 C74 C75 118.4(6)
C79 C74 C73 121.8(5)
C75 C74 C73 119.8(6)
C74 C75 C76 117.8(9)
C77 C76 C75 121.0(8)
C78 C77 C76 121.2(8)
C77 C78 C79 120.0(9)
C74 C79 C78 121.6(8)
Cl1 C81 Cl2 113.5(9)
O6 S2 O5 116.7(11)
O6 S2 O4 122.3(14)
O5 S2 O4 105.4(13)
O6 S2 C80 105.3(8)
O5 S2 C80 100.4(8)
O4 S2 C80 103.8(9)
F6 C80 F4 99.2(12)
F6 C80 F5 103.3(11)
F4 C80 F5 110.3(13)
F6 C80 S2 118.4(9)
F4 C80 S2 113.9(11)
F5 C80 S2 110.7(9)
O4' S2' O5' 117.4(14)
O4' S2' O6' 116.9(13)
O5' S2' O6' 116.8(13)
O4' S2' C80' 103(2)
O5' S2' C80' 97.5(18)
O6' S2' C80' 99.7(17)
F6' C80' F5' 106(3)
F6' C80' F4' 110(2)
F5' C80' F4' 128(3)
F6' C80' S2' 102(2)
F5' C80' S2' 101(2)
F4' C80' S2' 108(2)

loop_
_geom_bond_atom_site_label_1
_geom_bond_atom_site_label_2
_geom_bond_distance
Au1 C28 2.001(5)
Au1 C1 2.022(5)
Au2 C41 2.022(4)
Au2 C68 2.027(5)
S1 O2 1.403(6)
S1 O1 1.425(5)
S1 O3 1.433(7)
S1 C40 1.759(9)
F1 C40 1.303(9)
F2 C40 1.329(11)
F3 C40 1.362(13)
N1 C1 1.357(6)
N1 C2 1.391(7)
N1 C4 1.443(6)
N2 C1 1.347(6)
N2 C3 1.392(6)
N2 C16 1.431(6)
N3 N4 1.339(7)
N3 C30 1.350(7)
N3 C32 1.478(8)
N4 C29 1.345(7)
N4 N5 1.348(7)
N5 C33 1.300(9)
N6 C41 1.349(5)
N6 C43 1.387(6)
N6 C56 1.469(5)
N7 C41 1.350(5)
N7 C42 1.398(6)
N7 C44 1.436(5)
N8 N9 1.356(6)
N8 C70 1.359(7)
N8 C72 1.424(7)
N9 C69 1.347(7)
N9 N10 1.363(6)
N10 C73 1.271(7)
C2 C3 1.328(7)
C4 C9 1.399(10)
C4 C5 1.429(11)
C5 C6 1.414(12)
C5 C10 1.518(13)
C6 C7 1.254(18)
C7 C8 1.398(19)
C8 C9 1.401(12)
C9 C13 1.510(12)
C10 C11 1.508(13)
C10 C12 1.513(12)
C13 C15 1.465(14)
C13 C14 1.509(14)
C16 C21 1.395(8)
C16 C17 1.416(8)
C17 C18 1.373(9)
C17 C22 1.483(10)
C18 C19 1.367(14)
C19 C20 1.377(14)
C20 C21 1.422(8)
C21 C25 1.511(10)
C22 C23 1.502(13)
C22 C24 1.579(12)
C25 C27 1.516(10)
C25 C26 1.548(11)
C28 C30 1.405(8)
C28 C29 1.409(8)
C30 C31 1.500(9)
C32 C33 1.489(11)
C33 C34 1.472(9)
C34 C35 1.383(12)
C34 C39 1.424(12)
C35 C36 1.403(13)
C36 C37 1.364(17)
C37 C38 1.322(17)
C38 C39 1.431(11)
C42 C43 1.330(6)
C44 C45 1.383(7)
C44 C49 1.408(7)
C45 C46 1.398(7)
C45 C50 1.527(8)
C46 C47 1.404(10)
C47 C48 1.338(10)
C48 C49 1.386(7)
C49 C53 1.528(9)
C50 C52 1.524(9)
C50 C51 1.529(9)
C53 C55 1.470(10)
C53 C54 1.518(10)
C56 C57 1.388(7)
C56 C61 1.399(8)
C57 C58 1.387(8)
C57 C62 1.489(9)
C58 C59 1.363(11)
C59 C60 1.358(11)
C60 C61 1.393(8)
C61 C65 1.500(9)
C62 C63 1.489(10)
C62 C64 1.528(11)
C65 C66 1.509(11)
C65 C67 1.540(11)
C68 C70 1.373(7)
C68 C69 1.399(7)
C70 C71 1.512(7)
C72 C73 1.509(7)
C73 C74 1.463(8)
C74 C79 1.352(9)
C74 C75 1.367(9)
C75 C76 1.424(13)
C76 C77 1.323(14)
C77 C78 1.295(12)
C78 C79 1.388(10)
C81 Cl1 1.740(12)
C81 Cl2 1.761(13)
S2 O6 1.413(8)
S2 O5 1.434(8)
S2 O4 1.445(9)
S2 C80 1.730(12)
C80 F6 1.326(9)
C80 F4 1.333(9)
C80 F5 1.348(9)
S2' O4' 1.400(9)
S2' O5' 1.404(9)
S2' O6' 1.407(9)
S2' C80' 1.753(19)
C80' F6' 1.342(10)
C80' F5' 1.343(10)
C80' F4' 1.348(10)
